data_7248170
loop_
_publ_author_name
'Gavrikov, Andrey V.'
'Ilyukhin, Andrey B.'

_publ_section_title
;
 Union is strength: \p--\p stacking interactions are capable of preventing
 solid-state racemization of tris-chelate complexes
;
_journal_issue 12
_journal_name_full CrystEngComm
_journal_page_first 1677
_journal_page_last 1682
_journal_paper_doi 10.1039/D4CE00104D
_journal_volume 26
_journal_year 2024
_chemical_absolute_configuration ad
_chemical_formula_moiety 'C36 H24 Co N6, C12 H8 N7 O15 Sm'
_chemical_formula_sum 'C48 H32 Co N13 O15 Sm'
_chemical_formula_weight 1240.14
_space_group_IT_number 19
_space_group_name_Hall 'P 2ac 2ab'
_space_group_name_H-M_alt 'P 21 21 21'
_symmetry_cell_setting orthorhombic
_symmetry_Int_Tables_number 19
_symmetry_space_group_name_Hall 'P 2ac 2ab'
_symmetry_space_group_name_H-M 'P 21 21 21'
_atom_sites_solution_hydrogens geom
_audit_conform_dict_location ftp://ftp.iucr.org/pub/cif_core.dic
_audit_conform_dict_name cif_core.dic
_audit_conform_dict_version 2.4.5
_audit_creation_date 2023-12-11T18:05:20-00:00
_audit_creation_method 'WinGX routine CIF_UPDATE'
_audit_update_record
;
2023-12-11 deposited with the CCDC.	2024-02-14 downloaded from the CCDC.
;
_cell_angle_alpha 90
_cell_angle_beta 90
_cell_angle_gamma 90
_cell_formula_units_Z 4
_cell_length_a 12.6065(14)
_cell_length_b 17.9940(17)
_cell_length_c 22.460(2)
_cell_measurement_reflns_used 6888
_cell_measurement_temperature 380(2)
_cell_measurement_theta_max 28.25
_cell_measurement_theta_min 2.26
_cell_volume 5094.9(9)
_computing_cell_refinement 'Bruker SAINT'
_computing_data_collection 'Bruker APEX3'
_computing_data_reduction 'Bruker SAINT'
_computing_molecular_graphics 'Bruker SHELXTL'
_computing_publication_material 'Bruker SHELXTL'
_computing_structure_refinement 'SHELXL-2018/3 (Sheldrick, 2018)'
_computing_structure_solution 'SHELXS-2018 (Sheldrick, 2015)'
_diffrn_ambient_temperature 380(2)
_diffrn_measured_fraction_theta_full 0.98
_diffrn_measured_fraction_theta_max 0.865
_diffrn_measurement_device_type 'Bruker APEX-3 CCD'
_diffrn_measurement_method '\w scans'
_diffrn_radiation_monochromator graphite
_diffrn_radiation_type MoK\a
_diffrn_radiation_wavelength 0.71073
_diffrn_reflns_av_R_equivalents 0.0444
_diffrn_reflns_av_unetI/netI 0.0797
_diffrn_reflns_Laue_measured_fraction_full 0.98
_diffrn_reflns_Laue_measured_fraction_max 0.865
_diffrn_reflns_limit_h_max 16
_diffrn_reflns_limit_h_min -8
_diffrn_reflns_limit_k_max 23
_diffrn_reflns_limit_k_min -23
_diffrn_reflns_limit_l_max 27
_diffrn_reflns_limit_l_min -28
_diffrn_reflns_number 14750
_diffrn_reflns_point_group_measured_fraction_max 0.75
_diffrn_reflns_theta_full 25.242
_diffrn_reflns_theta_max 28.363
_diffrn_reflns_theta_min 2.138
_diffrn_standards_number 0
_exptl_absorpt_coefficient_mu 1.549
_exptl_absorpt_correction_T_max 0.492
_exptl_absorpt_correction_T_min 0.3529
_exptl_absorpt_correction_type multi-scan
_exptl_absorpt_process_details
;
 SADABS 2016/2: Krause, L., Herbst-Irmer, R., Sheldrick G.M. & Stalke D.,
 J. Appl. Cryst. 48 (2015) 3-10
;
_exptl_crystal_colour yellow
_exptl_crystal_density_diffrn 1.617
_exptl_crystal_description plate
_exptl_crystal_F_000 2480
_exptl_crystal_size_max 0.28
_exptl_crystal_size_mid 0.16
_exptl_crystal_size_min 0.1
_refine_diff_density_max 1.184
_refine_diff_density_min -1.327
_refine_diff_density_rms 0.12
_refine_ls_abs_structure_details
;
 Flack x determined using 1960 quotients [(I+)-(I-)]/[(I+)+(I-)]
 (Parsons, Flack and Wagner, Acta Cryst. B69 (2013) 249-259).
;
_refine_ls_abs_structure_Flack 0.060(19)
_refine_ls_extinction_method none
_refine_ls_goodness_of_fit_ref 1.11
_refine_ls_hydrogen_treatment constr
_refine_ls_matrix_type full
_refine_ls_number_parameters 703
_refine_ls_number_reflns 9551
_refine_ls_number_restraints 467
_refine_ls_restrained_S_all 1.11
_refine_ls_R_factor_all 0.1164
_refine_ls_R_factor_gt 0.0823
_refine_ls_shift/su_max 0
_refine_ls_shift/su_mean 0
_refine_ls_structure_factor_coef Fsqd
_refine_ls_weighting_details
;
w=1/[\s^2^(Fo^2^)+(0.0900P)^2^+20.0000P] where P=(Fo^2^+2Fc^2^)/3
;
_refine_ls_weighting_scheme calc
_refine_ls_wR_factor_gt 0.2057
_refine_ls_wR_factor_ref 0.2288
_reflns_Friedel_coverage 0.579
_reflns_Friedel_fraction_full 0.772
_reflns_Friedel_fraction_max 0.61
_reflns_number_gt 6740
_reflns_number_total 9551
_reflns_threshold_expression 'I > 2\s(I)'
_cod_data_source_file d4ce00104d2.cif
_cod_data_source_block CoSmPhen_380K
_cod_depositor_comments 'Adding full bibliography for 7248144--7248174.cif.'
_cod_database_code 7248170
_shelx_estimated_absorpt_t_min 0.671
_shelx_estimated_absorpt_t_max 0.861

loop_
_symmetry_equiv_pos_as_xyz
'x, y, z'
'-x+1/2, -y, z+1/2'
'-x, y+1/2, -z+1/2'
'x+1/2, -y+1/2, -z'

loop_
_atom_site_label
_atom_site_type_symbol
_atom_site_fract_x
_atom_site_fract_y
_atom_site_fract_z
_atom_site_U_iso_or_equiv
_atom_site_adp_type
_atom_site_occupancy
_atom_site_site_symmetry_order
_atom_site_calc_flag
_atom_site_refinement_flags_posn
_atom_site_refinement_flags_adp
_atom_site_refinement_flags_occupancy
_atom_site_disorder_assembly
_atom_site_disorder_group
Sm1 Sm 0.37181(7) 0.48868(5) 0.52151(4) 0.0617(3) Uani 1 1 d . . . . .
Co1 Co 0.75678(19) 0.52900(13) 0.29559(10) 0.0616(6) Uani 1 1 d . . . . .
O1 O 0.2999(13) 0.6079(8) 0.4755(7) 0.092(4) Uani 1 1 d . U . . .
O2 O 0.4390(17) 0.5750(11) 0.4284(9) 0.112(6) Uani 1 1 d . U . . .
O3 O 0.355(2) 0.6798(13) 0.4097(10) 0.153(8) Uani 1 1 d . U . . .
O4 O 0.3114(10) 0.4293(7) 0.6187(5) 0.062(3) Uani 1 1 d . U . . .
O5 O 0.4652(12) 0.4872(8) 0.6280(6) 0.084(4) Uani 1 1 d . U . . .
O6 O 0.3904(16) 0.4337(10) 0.7054(6) 0.109(6) Uani 1 1 d . U . . .
O7 O 0.5669(13) 0.4989(10) 0.5156(7) 0.107(5) Uani 1 1 d . U . . .
O8 O 0.5037(16) 0.6057(9) 0.5437(7) 0.099(5) Uani 1 1 d . U . . .
O9 O 0.6800(18) 0.5894(13) 0.5311(9) 0.139(7) Uani 1 1 d . U . . .
O10 O 0.4454(14) 0.4144(10) 0.4245(8) 0.101(5) Uani 1 1 d . U . . .
O11 O 0.2941(15) 0.4556(9) 0.4215(7) 0.098(5) Uani 1 1 d . U . . .
O12 O 0.346(2) 0.3873(13) 0.3490(10) 0.157(9) Uani 1 1 d . U . . .
O13 O 0.3184(14) 0.3465(8) 0.5103(6) 0.088(4) Uani 1 1 d . U . . .
O14 O 0.4749(14) 0.3695(8) 0.5440(6) 0.089(4) Uani 1 1 d . U . . .
O15 O 0.4309(17) 0.2549(8) 0.5225(9) 0.120(6) Uani 1 1 d . U . . .
N1 N 0.7776(16) 0.6068(10) 0.2227(8) 0.084(5) Uani 1 1 d . U . . .
N2 N 0.6019(12) 0.5392(9) 0.2619(7) 0.072(4) Uani 1 1 d . U . . .
N3 N 0.7858(14) 0.4312(9) 0.2429(7) 0.068(4) Uani 1 1 d . U . . .
N4 N 0.7321(14) 0.4415(8) 0.3574(6) 0.065(4) Uani 1 1 d . U . . .
N5 N 0.7373(16) 0.6152(8) 0.3590(7) 0.071(4) Uani 1 1 d . U . . .
N6 N 0.9115(15) 0.5400(9) 0.3267(7) 0.078(5) Uani 1 1 d . U . . .
N7 N 0.1612(11) 0.4876(8) 0.5263(7) 0.069(3) Uani 1 1 d . U . . .
N8 N 0.2765(18) 0.5804(11) 0.5998(9) 0.089(5) Uani 1 1 d . U . . .
N9 N 0.3672(19) 0.6256(10) 0.4337(9) 0.088(5) Uani 1 1 d . U . . .
N10 N 0.3829(18) 0.4498(9) 0.6522(7) 0.082(4) Uani 1 1 d . U . . .
N11 N 0.5870(16) 0.5665(10) 0.5296(8) 0.083(5) Uani 1 1 d . U . . .
N12 N 0.3628(18) 0.4181(10) 0.3952(7) 0.079(4) Uani 1 1 d . U . . .
N13 N 0.4133(16) 0.3233(9) 0.5250(8) 0.079(4) Uani 1 1 d . U . . .
C1 C 0.875(3) 0.6371(13) 0.2073(11) 0.109(7) Uani 1 1 d . U . . .
H1A H 0.935481 0.626718 0.229758 0.13 Uiso 1 1 calc R U . . .
C2 C 0.881(3) 0.6867(18) 0.1541(14) 0.141(11) Uani 1 1 d D U . . .
H2A H 0.944424 0.704228 0.137704 0.169 Uiso 1 1 calc R U . . .
C3 C 0.775(3) 0.7042(18) 0.1312(14) 0.130(10) Uani 1 1 d D U . . .
H3A H 0.770999 0.741926 0.102953 0.156 Uiso 1 1 calc R U . . .
C4 C 0.686(3) 0.6719(16) 0.1466(13) 0.115(9) Uani 1 1 d . U . . .
C5 C 0.585(3) 0.6898(19) 0.1212(15) 0.139(11) Uani 1 1 d D U . . .
H5A H 0.582765 0.725554 0.091369 0.167 Uiso 1 1 calc R U . . .
C6 C 0.486(3) 0.6546(17) 0.1398(14) 0.129(10) Uani 1 1 d D U . . .
H6A H 0.422561 0.665847 0.120761 0.155 Uiso 1 1 calc R U . . .
C7 C 0.488(2) 0.6031(16) 0.1874(12) 0.113(9) Uani 1 1 d D U . . .
C8 C 0.395(2) 0.5656(16) 0.2128(13) 0.125(9) Uani 1 1 d D U . . .
H8A H 0.327675 0.574279 0.197218 0.15 Uiso 1 1 calc R U . . .
C9 C 0.408(2) 0.5202(15) 0.2574(11) 0.109(8) Uani 1 1 d . U . . .
H9A H 0.348879 0.497946 0.274777 0.13 Uiso 1 1 calc R U . . .
C10 C 0.5171(18) 0.5034(12) 0.2811(9) 0.084(5) Uani 1 1 d . U . . .
H10A H 0.525004 0.466893 0.310099 0.101 Uiso 1 1 calc R U . . .
C11 C 0.5912(18) 0.5876(11) 0.2161(9) 0.074(5) Uani 1 1 d . U . . .
C12 C 0.685(2) 0.6247(12) 0.1951(9) 0.077(5) Uani 1 1 d . U . . .
C13 C 0.827(2) 0.4233(15) 0.1877(10) 0.099(7) Uani 1 1 d . U . . .
H13A H 0.846717 0.46541 0.166291 0.119 Uiso 1 1 calc R U . . .
C14 C 0.842(3) 0.3509(17) 0.1611(14) 0.121(10) Uani 1 1 d . U . . .
H14A H 0.858722 0.347043 0.120913 0.146 Uiso 1 1 calc R U . . .
C15 C 0.832(3) 0.293(2) 0.1922(15) 0.150(12) Uani 1 1 d . U . . .
H15A H 0.841388 0.247108 0.173345 0.18 Uiso 1 1 calc R U . . .
C16 C 0.807(2) 0.2921(15) 0.2540(12) 0.103(7) Uani 1 1 d . U . . .
C17 C 0.792(3) 0.2311(18) 0.2908(15) 0.124(10) Uani 1 1 d . U . . .
H17A H 0.7954 0.183644 0.274581 0.149 Uiso 1 1 calc R U . . .
C18 C 0.773(2) 0.2383(15) 0.3446(12) 0.107(8) Uani 1 1 d . U . . .
H18A H 0.776174 0.196261 0.368653 0.128 Uiso 1 1 calc R U . . .
C19 C 0.746(2) 0.3084(12) 0.3720(10) 0.088(6) Uani 1 1 d . U . . .
C20 C 0.717(2) 0.3172(13) 0.4312(11) 0.091(6) Uani 1 1 d . U . . .
H20A H 0.709993 0.276206 0.456076 0.109 Uiso 1 1 calc R U . . .
C21 C 0.6990(18) 0.3840(12) 0.4511(9) 0.079(6) Uani 1 1 d . U . . .
H21A H 0.680323 0.389897 0.490924 0.095 Uiso 1 1 calc R U . . .
C22 C 0.7072(19) 0.4485(12) 0.4147(9) 0.083(6) Uani 1 1 d . U . . .
H22A H 0.69506 0.495354 0.430803 0.1 Uiso 1 1 calc R U . . .
C23 C 0.7561(19) 0.3745(11) 0.3375(9) 0.075(5) Uani 1 1 d . U . . .
C24 C 0.777(2) 0.3668(12) 0.2764(9) 0.082(6) Uani 1 1 d . U . . .
C25 C 0.653(2) 0.6509(12) 0.3774(10) 0.085(6) Uani 1 1 d . U . . .
H25A H 0.588766 0.636579 0.360072 0.102 Uiso 1 1 calc R U . . .
C26 C 0.646(2) 0.7076(15) 0.4195(12) 0.120(9) Uani 1 1 d D U . . .
H26A H 0.583389 0.73165 0.429044 0.144 Uiso 1 1 calc R U . . .
C27 C 0.749(2) 0.7260(15) 0.4477(12) 0.113(8) Uani 1 1 d D U . . .
H27A H 0.751154 0.76064 0.478326 0.135 Uiso 1 1 calc R U . . .
C28 C 0.844(2) 0.6903(13) 0.4277(10) 0.094(6) Uani 1 1 d . U . . .
C29 C 0.955(2) 0.7058(13) 0.4529(10) 0.090(6) Uani 1 1 d . U . . .
H29A H 0.964311 0.741136 0.482725 0.108 Uiso 1 1 calc R U . . .
C30 C 1.031(3) 0.6712(18) 0.4334(15) 0.131(10) Uani 1 1 d . U . . .
H30A H 1.097269 0.68581 0.447744 0.158 Uiso 1 1 calc R U . . .
C31 C 1.032(2) 0.6124(13) 0.3922(10) 0.085(6) Uani 1 1 d . U . . .
C32 C 1.115(3) 0.5668(14) 0.3765(11) 0.107(7) Uani 1 1 d . U . . .
H32A H 1.183185 0.574762 0.391578 0.128 Uiso 1 1 calc R U . . .
C33 C 1.095(2) 0.5079(17) 0.3370(12) 0.118(8) Uani 1 1 d . U . . .
H33A H 1.149253 0.475272 0.327386 0.142 Uiso 1 1 calc R U . . .
C34 C 0.9977(16) 0.4972(13) 0.3127(8) 0.080(5) Uani 1 1 d . U . . .
H34A H 0.989272 0.459082 0.285178 0.096 Uiso 1 1 calc R U . . .
C35 C 0.9272(15) 0.5927(11) 0.3662(8) 0.064(4) Uani 1 1 d . U . . .
C36 C 0.8331(15) 0.6335(10) 0.3856(7) 0.059(4) Uani 1 1 d . U . . .
C37 C 0.105(2) 0.4392(14) 0.4932(10) 0.096(7) Uani 1 1 d . U . . .
H37A H 0.139685 0.403553 0.470589 0.115 Uiso 1 1 calc R U . . .
C38 C -0.008(2) 0.4423(17) 0.4926(13) 0.117(9) Uani 1 1 d . U . . .
H38A H -0.047487 0.411049 0.4682 0.14 Uiso 1 1 calc R U . . .
C39 C -0.054(2) 0.4904(16) 0.5273(12) 0.112(7) Uani 1 1 d . U . . .
H39A H -0.128123 0.491443 0.526753 0.135 Uiso 1 1 calc R U . . .
C40 C -0.006(2) 0.5381(14) 0.5636(11) 0.096(6) Uani 1 1 d . U . . .
C41 C -0.049(3) 0.585(2) 0.6059(16) 0.142(11) Uani 1 1 d . U . . .
H41A H -0.123007 0.58702 0.606253 0.17 Uiso 1 1 calc R U . . .
C42 C -0.006(2) 0.6246(18) 0.6427(13) 0.116(9) Uani 1 1 d D U . . .
H42A H -0.045903 0.653902 0.668195 0.139 Uiso 1 1 calc R U . . .
C43 C 0.112(2) 0.6256(14) 0.6465(12) 0.106(8) Uani 1 1 d D U . . .
C44 C 0.170(2) 0.6624(18) 0.6841(15) 0.132(11) Uani 1 1 d D U . . .
H44A H 0.135144 0.691774 0.711928 0.159 Uiso 1 1 calc R U . . .
C45 C 0.288(2) 0.6616(16) 0.6862(13) 0.120(9) Uani 1 1 d D U . . .
H45A H 0.327958 0.685727 0.715012 0.145 Uiso 1 1 calc R U . . .
C46 C 0.331(2) 0.6191(14) 0.6383(11) 0.098(7) Uani 1 1 d . U . . .
H46A H 0.404669 0.618959 0.634201 0.118 Uiso 1 1 calc R U . . .
C47 C 0.1676(19) 0.5821(12) 0.6019(9) 0.089(6) Uani 1 1 d D U . . .
C48 C 0.108(2) 0.5311(11) 0.5620(9) 0.088(6) Uani 1 1 d D U . . .

loop_
_atom_site_aniso_label
_atom_site_aniso_U_11
_atom_site_aniso_U_22
_atom_site_aniso_U_33
_atom_site_aniso_U_23
_atom_site_aniso_U_13
_atom_site_aniso_U_12
Sm1 0.0496(4) 0.0680(5) 0.0677(5) 0.0079(4) -0.0005(4) -0.0043(4)
Co1 0.0508(13) 0.0659(14) 0.0683(13) 0.0128(11) 0.0013(10) -0.0023(11)
O1 0.092(9) 0.096(8) 0.088(8) 0.010(8) 0.016(8) -0.003(7)
O2 0.109(11) 0.113(10) 0.113(10) -0.003(8) 0.006(9) -0.012(9)
O3 0.143(18) 0.164(15) 0.151(14) 0.069(13) -0.010(13) -0.006(15)
O4 0.049(6) 0.077(7) 0.060(6) 0.010(5) -0.003(5) -0.012(6)
O5 0.084(8) 0.073(7) 0.096(7) 0.000(7) 0.018(6) 0.004(7)
O6 0.119(13) 0.152(12) 0.056(7) 0.006(8) -0.027(8) -0.042(11)
O7 0.093(9) 0.118(9) 0.111(8) -0.015(9) 0.023(7) 0.000(8)
O8 0.102(10) 0.090(8) 0.104(9) -0.015(7) 0.004(8) 0.019(8)
O9 0.110(14) 0.167(15) 0.140(14) -0.009(13) -0.004(11) -0.069(12)
O10 0.074(9) 0.126(10) 0.101(9) -0.008(8) -0.016(7) 0.010(8)
O11 0.102(10) 0.107(9) 0.086(8) 0.001(7) -0.006(7) 0.002(8)
O12 0.21(2) 0.141(14) 0.123(13) -0.023(12) -0.028(14) 0.004(15)
O13 0.083(9) 0.103(8) 0.079(8) 0.014(7) -0.008(7) -0.005(7)
O14 0.090(9) 0.087(8) 0.090(8) -0.008(7) 0.004(7) 0.000(7)
O15 0.134(14) 0.083(9) 0.144(13) -0.021(11) 0.012(12) 0.024(9)
N1 0.072(9) 0.092(9) 0.088(9) 0.018(8) -0.002(8) 0.001(8)
N2 0.051(8) 0.089(8) 0.075(7) 0.010(7) -0.015(6) -0.001(7)
N3 0.064(8) 0.078(8) 0.061(7) -0.003(7) -0.001(6) 0.000(7)
N4 0.068(8) 0.060(7) 0.067(7) 0.011(6) 0.001(7) -0.007(7)
N5 0.078(9) 0.063(7) 0.073(8) 0.009(6) -0.003(8) -0.005(7)
N6 0.076(9) 0.085(8) 0.074(8) 0.016(7) -0.010(7) -0.002(7)
N7 0.047(6) 0.071(7) 0.090(8) 0.006(8) -0.001(6) -0.021(6)
N8 0.090(11) 0.085(9) 0.093(9) 0.009(8) 0.009(8) 0.004(8)
N9 0.082(10) 0.076(8) 0.105(9) 0.008(8) 0.001(9) -0.027(9)
N10 0.091(10) 0.085(8) 0.069(8) 0.002(7) 0.010(8) 0.006(9)
N11 0.072(9) 0.094(9) 0.083(9) -0.006(8) 0.002(8) 0.000(8)
N12 0.080(10) 0.091(9) 0.064(8) 0.010(7) 0.001(8) 0.001(9)
N13 0.085(9) 0.081(8) 0.070(8) 0.005(8) 0.009(8) 0.016(7)
C1 0.106(13) 0.111(11) 0.109(11) 0.013(10) -0.001(11) -0.010(11)
C2 0.144(16) 0.140(14) 0.139(14) 0.010(11) 0.010(12) 0.000(12)
C3 0.141(15) 0.121(13) 0.128(14) 0.023(11) 0.001(11) -0.014(11)
C4 0.124(14) 0.109(12) 0.112(13) 0.012(10) 0.002(11) 0.012(11)
C5 0.146(16) 0.142(15) 0.128(14) 0.018(11) -0.001(11) 0.008(12)
C6 0.131(15) 0.129(14) 0.127(14) 0.008(11) -0.025(11) 0.011(11)
C7 0.120(14) 0.117(13) 0.102(12) 0.008(10) -0.005(10) 0.000(11)
C8 0.117(14) 0.135(13) 0.124(13) -0.007(11) -0.020(11) 0.005(11)
C9 0.102(12) 0.110(12) 0.115(11) 0.003(10) 0.001(10) -0.015(10)
C10 0.081(10) 0.076(10) 0.096(10) 0.002(9) 0.015(8) -0.005(9)
C11 0.071(10) 0.080(9) 0.071(9) 0.003(8) -0.010(8) 0.001(8)
C12 0.083(11) 0.073(9) 0.074(9) 0.006(8) 0.009(8) 0.012(9)
C13 0.098(12) 0.116(12) 0.083(10) 0.002(9) -0.005(9) -0.004(10)
C14 0.128(15) 0.121(13) 0.116(13) -0.009(11) 0.020(11) 0.022(11)
C15 0.159(17) 0.148(15) 0.142(16) -0.007(12) 0.007(12) 0.004(12)
C16 0.100(13) 0.107(12) 0.103(11) -0.008(10) 0.018(10) 0.005(10)
C17 0.127(15) 0.116(13) 0.130(14) -0.006(11) -0.001(11) 0.003(11)
C18 0.111(13) 0.102(11) 0.108(12) 0.011(10) -0.008(10) 0.005(10)
C19 0.086(11) 0.079(9) 0.097(10) 0.016(9) -0.012(9) -0.003(9)
C20 0.089(12) 0.085(10) 0.098(11) 0.011(9) 0.000(9) -0.002(9)
C21 0.071(10) 0.093(10) 0.074(9) 0.018(8) -0.002(8) 0.005(9)
C22 0.091(11) 0.078(10) 0.081(10) 0.006(8) 0.002(9) 0.005(9)
C23 0.069(10) 0.075(9) 0.081(9) 0.012(8) 0.004(9) 0.006(8)
C24 0.083(11) 0.077(9) 0.085(10) 0.000(8) 0.011(9) -0.005(9)
C25 0.081(11) 0.082(10) 0.092(10) 0.007(9) 0.010(9) 0.009(9)
C26 0.122(14) 0.115(12) 0.122(13) -0.003(10) 0.019(11) 0.002(11)
C27 0.119(14) 0.104(12) 0.115(12) -0.005(10) -0.005(11) 0.005(11)
C28 0.097(12) 0.091(10) 0.094(10) 0.000(8) -0.003(9) -0.007(9)
C29 0.098(12) 0.085(10) 0.086(10) -0.016(9) -0.006(9) -0.017(9)
C30 0.132(15) 0.130(13) 0.132(13) -0.009(10) -0.007(11) -0.003(11)
C31 0.078(11) 0.093(10) 0.083(9) 0.016(8) -0.019(9) -0.007(9)
C32 0.107(13) 0.106(11) 0.106(11) 0.028(10) -0.026(10) 0.001(11)
C33 0.112(13) 0.127(13) 0.115(11) 0.011(11) -0.001(10) 0.003(11)
C34 0.059(8) 0.103(11) 0.077(8) 0.010(9) -0.003(7) 0.003(9)
C35 0.048(8) 0.075(9) 0.067(8) 0.003(8) -0.007(7) -0.003(7)
C36 0.051(8) 0.072(8) 0.054(7) 0.006(6) 0.009(7) -0.006(7)
C37 0.082(11) 0.107(11) 0.099(11) 0.002(9) -0.015(9) -0.017(9)
C38 0.092(12) 0.135(13) 0.124(13) 0.004(11) 0.013(10) -0.011(11)
C39 0.074(10) 0.130(12) 0.132(12) 0.004(11) 0.007(10) -0.014(10)
C40 0.082(11) 0.104(11) 0.101(10) 0.022(9) 0.009(9) 0.005(9)
C41 0.129(16) 0.153(15) 0.142(14) -0.007(11) 0.030(11) -0.002(11)
C42 0.099(13) 0.129(13) 0.119(13) -0.011(11) 0.025(11) 0.012(11)
C43 0.099(13) 0.103(11) 0.115(12) 0.007(10) 0.015(10) 0.007(10)
C44 0.138(15) 0.131(14) 0.128(14) 0.001(11) 0.013(11) 0.011(11)
C45 0.131(14) 0.115(12) 0.115(12) -0.008(10) -0.007(10) 0.019(11)
C46 0.095(12) 0.104(11) 0.095(11) 0.001(9) 0.002(9) -0.004(10)
C47 0.088(11) 0.093(10) 0.084(10) 0.012(9) 0.021(9) 0.005(9)
C48 0.080(11) 0.083(10) 0.099(10) 0.010(9) -0.002(9) -0.016(9)

loop_
_atom_type_symbol
_atom_type_description
_atom_type_scat_dispersion_real
_atom_type_scat_dispersion_imag
_atom_type_scat_source
C C 0.0033 0.0016 'International Tables Vol C Tables 4.2.6.8 and 6.1.1.4'
H H 0 0 'International Tables Vol C Tables 4.2.6.8 and 6.1.1.4'
Sm Sm -0.1638 3.4418 'International Tables Vol C Tables 4.2.6.8 and 6.1.1.4'
N N 0.0061 0.0033 'International Tables Vol C Tables 4.2.6.8 and 6.1.1.4'
Co Co 0.3494 0.9721 'International Tables Vol C Tables 4.2.6.8 and 6.1.1.4'
O O 0.0106 0.006 'International Tables Vol C Tables 4.2.6.8 and 6.1.1.4'

loop_
_geom_angle_atom_site_label_1
_geom_angle_atom_site_label_2
_geom_angle_atom_site_label_3
_geom_angle
_geom_angle_site_symmetry_1
_geom_angle_site_symmetry_3
_geom_angle_publ_flag
O7 Sm1 O11 110.9(6) . . ?
O7 Sm1 O4 112.0(5) . . ?
O11 Sm1 O4 123.3(5) . . ?
O7 Sm1 O1 105.6(6) . . ?
O11 Sm1 O1 72.5(5) . . ?
O4 Sm1 O1 126.5(5) . . ?
O7 Sm1 O14 64.4(6) . . ?
O11 Sm1 O14 100.1(5) . . ?
O4 Sm1 O14 68.4(5) . . ?
O1 Sm1 O14 165.2(5) . . ?
O7 Sm1 O13 108.6(6) . . ?
O11 Sm1 O13 65.8(5) . . ?
O4 Sm1 O13 66.5(4) . . ?
O1 Sm1 O13 133.0(5) . . ?
O14 Sm1 O13 48.7(5) . . ?
O7 Sm1 N7 176.0(5) . . ?
O11 Sm1 N7 69.3(6) . . ?
O4 Sm1 N7 70.4(4) . . ?
O1 Sm1 N7 70.5(5) . . ?
O14 Sm1 N7 119.6(5) . . ?
O13 Sm1 N7 75.1(5) . . ?
O7 Sm1 O5 67.0(5) . . ?
O11 Sm1 O5 165.5(5) . . ?
O4 Sm1 O5 50.1(4) . . ?
O1 Sm1 O5 122.0(5) . . ?
O14 Sm1 O5 65.8(5) . . ?
O13 Sm1 O5 100.8(4) . . ?
N7 Sm1 O5 113.9(5) . . ?
O7 Sm1 N8 115.7(6) . . ?
O11 Sm1 N8 123.5(7) . . ?
O4 Sm1 N8 64.1(5) . . ?
O1 Sm1 N8 65.8(5) . . ?
O14 Sm1 N8 127.7(5) . . ?
O13 Sm1 N8 122.6(6) . . ?
N7 Sm1 N8 62.1(6) . . ?
O5 Sm1 N8 67.5(5) . . ?
O7 Sm1 O10 69.7(5) . . ?
O11 Sm1 O10 45.8(5) . . ?
O4 Sm1 O10 125.6(5) . . ?
O1 Sm1 O10 102.1(5) . . ?
O14 Sm1 O10 64.7(5) . . ?
O13 Sm1 O10 62.5(5) . . ?
N7 Sm1 O10 111.7(5) . . ?
O5 Sm1 O10 124.3(5) . . ?
N8 Sm1 O10 167.5(5) . . ?
O7 Sm1 O8 49.1(5) . . ?
O11 Sm1 O8 125.5(5) . . ?
O4 Sm1 O8 110.4(4) . . ?
O1 Sm1 O8 69.0(5) . . ?
O14 Sm1 O8 107.5(5) . . ?
O13 Sm1 O8 156.1(5) . . ?
N7 Sm1 O8 127.4(5) . . ?
O5 Sm1 O8 64.9(5) . . ?
N8 Sm1 O8 71.3(6) . . ?
O10 Sm1 O8 108.5(5) . . ?
O7 Sm1 O2 67.0(6) . . ?
O11 Sm1 O2 64.8(6) . . ?
O4 Sm1 O2 170.0(5) . . ?
O1 Sm1 O2 47.4(6) . . ?
O14 Sm1 O2 118.0(6) . . ?
O13 Sm1 O2 123.5(5) . . ?
N7 Sm1 O2 110.1(6) . . ?
O5 Sm1 O2 123.7(5) . . ?
N8 Sm1 O2 106.8(6) . . ?
O10 Sm1 O2 64.0(5) . . ?
O8 Sm1 O2 60.9(5) . . ?
N6 Co1 N2 169.4(6) . . ?
N6 Co1 N5 79.3(7) . . ?
N2 Co1 N5 94.0(7) . . ?
N6 Co1 N4 89.3(6) . . ?
N2 Co1 N4 99.4(6) . . ?
N5 Co1 N4 95.0(6) . . ?
N6 Co1 N3 95.9(7) . . ?
N2 Co1 N3 91.8(6) . . ?
N5 Co1 N3 170.9(6) . . ?
N4 Co1 N3 77.2(6) . . ?
N6 Co1 N1 94.5(7) . . ?
N2 Co1 N1 77.5(7) . . ?
N5 Co1 N1 92.8(6) . . ?
N4 Co1 N1 171.8(7) . . ?
N3 Co1 N1 95.3(6) . . ?
N9 O1 Sm1 105.4(14) . . ?
N9 O2 Sm1 96.4(14) . . ?
N10 O4 Sm1 100.3(10) . . ?
N10 O5 Sm1 91.5(11) . . ?
N11 O7 Sm1 104.7(13) . . ?
N11 O8 Sm1 91.7(12) . . ?
N12 O10 Sm1 96.5(14) . . ?
N12 O11 Sm1 106.3(14) . . ?
N13 O13 Sm1 93.0(12) . . ?
N13 O14 Sm1 100.4(13) . . ?
C12 N1 C1 124(2) . . ?
C12 N1 Co1 113.2(15) . . ?
C1 N1 Co1 123.1(17) . . ?
C10 N2 C11 118.8(17) . . ?
C10 N2 Co1 126.3(14) . . ?
C11 N2 Co1 114.9(13) . . ?
C13 N3 C24 116.0(19) . . ?
C13 N3 Co1 131.0(16) . . ?
C24 N3 Co1 111.9(12) . . ?
C23 N4 C22 117.9(16) . . ?
C23 N4 Co1 115.1(12) . . ?
C22 N4 Co1 126.6(13) . . ?
C25 N5 C36 117.2(18) . . ?
C25 N5 Co1 131.5(17) . . ?
C36 N5 Co1 111.2(13) . . ?
C35 N6 C34 116.2(18) . . ?
C35 N6 Co1 115.9(14) . . ?
C34 N6 Co1 127.9(14) . . ?
C48 N7 C37 117(2) . . ?
C48 N7 Sm1 122.0(13) . . ?
C37 N7 Sm1 120.7(15) . . ?
C46 N8 C47 120(2) . . ?
C46 N8 Sm1 121.5(19) . . ?
C47 N8 Sm1 118.8(15) . . ?
O3 N9 O2 132(3) . . ?
O3 N9 O1 118(3) . . ?
O2 N9 O1 110.5(18) . . ?
O4 N10 O6 125.2(19) . . ?
O4 N10 O5 117.8(15) . . ?
O6 N10 O5 116.7(19) . . ?
O9 N11 O7 121(2) . . ?
O9 N11 O8 125(2) . . ?
O7 N11 O8 114.4(19) . . ?
O12 N12 O10 126(2) . . ?
O12 N12 O11 123(2) . . ?
O10 N12 O11 111.2(18) . . ?
O14 N13 O15 125(2) . . ?
O14 N13 O13 116.9(17) . . ?
O15 N13 O13 118(2) . . ?
N1 C1 C2 119(3) . . ?
N1 C1 H1A 120.7 . . ?
C2 C1 H1A 120.7 . . ?
C3 C2 C1 111(3) . . ?
C3 C2 H2A 124.4 . . ?
C1 C2 H2A 124.4 . . ?
C4 C3 C2 126(3) . . ?
C4 C3 H3A 116.8 . . ?
C2 C3 H3A 116.8 . . ?
C3 C4 C12 119(3) . . ?
C3 C4 C5 124(3) . . ?
C12 C4 C5 116(3) . . ?
C4 C5 C6 123(3) . . ?
C4 C5 H5A 118.4 . . ?
C6 C5 H5A 118.4 . . ?
C7 C6 C5 119(3) . . ?
C7 C6 H6A 120.6 . . ?
C5 C6 H6A 120.6 . . ?
C6 C7 C11 118(2) . . ?
C6 C7 C8 125(3) . . ?
C11 C7 C8 117(2) . . ?
C9 C8 C7 119(3) . . ?
C9 C8 H8A 120.5 . . ?
C7 C8 H8A 120.5 . . ?
C8 C9 C10 121(3) . . ?
C8 C9 H9A 119.6 . . ?
C10 C9 H9A 119.6 . . ?
N2 C10 C9 122(2) . . ?
N2 C10 H10A 119.1 . . ?
C9 C10 H10A 119.1 . . ?
N2 C11 C12 117.7(18) . . ?
N2 C11 C7 123(2) . . ?
C12 C11 C7 119.6(19) . . ?
N1 C12 C4 120(2) . . ?
N1 C12 C11 116.6(17) . . ?
C4 C12 C11 123(2) . . ?
N3 C13 C14 122(2) . . ?
N3 C13 H13A 119.2 . . ?
C14 C13 H13A 119.2 . . ?
C15 C14 C13 120(3) . . ?
C15 C14 H14A 119.8 . . ?
C13 C14 H14A 119.8 . . ?
C14 C15 C16 124(3) . . ?
C14 C15 H15A 117.8 . . ?
C16 C15 H15A 117.8 . . ?
C17 C16 C15 128(3) . . ?
C17 C16 C24 119(2) . . ?
C15 C16 C24 112(3) . . ?
C18 C17 C16 122(3) . . ?
C18 C17 H17A 119.1 . . ?
C16 C17 H17A 119.1 . . ?
C17 C18 C19 123(3) . . ?
C17 C18 H18A 118.3 . . ?
C19 C18 H18A 118.3 . . ?
C20 C19 C23 117(2) . . ?
C20 C19 C18 125(2) . . ?
C23 C19 C18 118(2) . . ?
C21 C20 C19 119(2) . . ?
C21 C20 H20A 120.6 . . ?
C19 C20 H20A 120.6 . . ?
C20 C21 C22 123(2) . . ?
C20 C21 H21A 118.6 . . ?
C22 C21 H21A 118.6 . . ?
N4 C22 C21 120(2) . . ?
N4 C22 H22A 120.1 . . ?
C21 C22 H22A 120.1 . . ?
N4 C23 C24 117.5(18) . . ?
N4 C23 C19 123.9(19) . . ?
C24 C23 C19 118(2) . . ?
N3 C24 C23 117.5(18) . . ?
N3 C24 C16 123.7(19) . . ?
C23 C24 C16 118(2) . . ?
N5 C25 C26 128(2) . . ?
N5 C25 H25A 116 . . ?
C26 C25 H25A 116 . . ?
C25 C26 C27 114(3) . . ?
C25 C26 H26A 123 . . ?
C27 C26 H26A 123 . . ?
C28 C27 C26 120(2) . . ?
C28 C27 H27A 120 . . ?
C26 C27 H27A 120 . . ?
C36 C28 C27 117(2) . . ?
C36 C28 C29 118(2) . . ?
C27 C28 C29 125(2) . . ?
C30 C29 C28 119(3) . . ?
C30 C29 H29A 120.4 . . ?
C28 C29 H29A 120.4 . . ?
C29 C30 C31 129(3) . . ?
C29 C30 H30A 115.7 . . ?
C31 C30 H30A 115.7 . . ?
C32 C31 C30 128(3) . . ?
C32 C31 C35 116(2) . . ?
C30 C31 C35 116(2) . . ?
C31 C32 C33 118(3) . . ?
C31 C32 H32A 121.1 . . ?
C33 C32 H32A 121.1 . . ?
C34 C33 C32 122(3) . . ?
C34 C33 H33A 119 . . ?
C32 C33 H33A 119 . . ?
C33 C34 N6 123(2) . . ?
C33 C34 H34A 118.5 . . ?
N6 C34 H34A 118.5 . . ?
N6 C35 C36 116.2(17) . . ?
N6 C35 C31 124.8(19) . . ?
C36 C35 C31 119.0(18) . . ?
N5 C36 C28 123.4(19) . . ?
N5 C36 C35 117.4(16) . . ?
C28 C36 C35 119.1(18) . . ?
N7 C37 C38 120(3) . . ?
N7 C37 H37A 119.8 . . ?
C38 C37 H37A 119.8 . . ?
C39 C38 C37 118(3) . . ?
C39 C38 H38A 121 . . ?
C37 C38 H38A 121 . . ?
C38 C39 C40 126(3) . . ?
C38 C39 H39A 117 . . ?
C40 C39 H39A 117 . . ?
C39 C40 C41 129(3) . . ?
C39 C40 C48 113(2) . . ?
C41 C40 C48 118(3) . . ?
C42 C41 C40 130(4) . . ?
C42 C41 H41A 115 . . ?
C40 C41 H41A 115 . . ?
C41 C42 C43 120(3) . . ?
C41 C42 H42A 120.1 . . ?
C43 C42 H42A 120.1 . . ?
C44 C43 C47 117(3) . . ?
C44 C43 C42 128(3) . . ?
C47 C43 C42 116(2) . . ?
C43 C44 C45 126(3) . . ?
C43 C44 H44A 117.2 . . ?
C45 C44 H44A 117.2 . . ?
C46 C45 C44 111(3) . . ?
C46 C45 H45A 124.3 . . ?
C44 C45 H45A 124.3 . . ?
N8 C46 C45 125(3) . . ?
N8 C46 H46A 117.3 . . ?
C45 C46 H46A 117.3 . . ?
N8 C47 C43 121(2) . . ?
N8 C47 C48 118(2) . . ?
C43 C47 C48 120(2) . . ?
N7 C48 C40 125.1(19) . . ?
N7 C48 C47 119(2) . . ?
C40 C48 C47 116(2) . . ?

loop_
_geom_bond_atom_site_label_1
_geom_bond_atom_site_label_2
_geom_bond_distance
_geom_bond_site_symmetry_2
_geom_bond_publ_flag
Sm1 O7 2.470(17) . ?
Sm1 O11 2.521(15) . ?
Sm1 O4 2.547(11) . ?
Sm1 O1 2.548(15) . ?
Sm1 O14 2.557(16) . ?
Sm1 O13 2.657(15) . ?
Sm1 N7 2.658(14) . ?
Sm1 O5 2.665(14) . ?
Sm1 N8 2.69(2) . ?
Sm1 O10 2.720(18) . ?
Sm1 O8 2.728(19) . ?
Sm1 O2 2.740(19) . ?
Co1 N6 2.081(18) . ?
Co1 N2 2.102(15) . ?
Co1 N5 2.121(16) . ?
Co1 N4 2.122(14) . ?
Co1 N3 2.151(16) . ?
Co1 N1 2.171(17) . ?
O1 N9 1.30(2) . ?
O2 N9 1.29(3) . ?
O3 N9 1.13(2) . ?
O4 N10 1.23(2) . ?
O5 N10 1.35(2) . ?
O6 N10 1.23(2) . ?
O7 N11 1.28(2) . ?
O8 N11 1.30(2) . ?
O9 N11 1.24(2) . ?
O10 N12 1.23(2) . ?
O11 N12 1.25(2) . ?
O12 N12 1.19(2) . ?
O13 N13 1.31(2) . ?
O14 N13 1.22(2) . ?
O15 N13 1.25(2) . ?
N1 C12 1.36(3) . ?
N1 C1 1.39(4) . ?
N2 C10 1.32(2) . ?
N2 C11 1.36(2) . ?
N3 C13 1.35(3) . ?
N3 C24 1.39(3) . ?
N4 C23 1.32(2) . ?
N4 C22 1.33(2) . ?
N5 C25 1.31(3) . ?
N5 C36 1.39(3) . ?
N6 C35 1.31(2) . ?
N6 C34 1.37(3) . ?
N7 C48 1.30(3) . ?
N7 C37 1.35(3) . ?
N8 C46 1.31(3) . ?
N8 C47 1.37(3) . ?
C1 C2 1.49(4) . ?
C1 H1A 0.93 . ?
C2 C3 1.467(13) . ?
C2 H2A 0.93 . ?
C3 C4 1.31(4) . ?
C3 H3A 0.93 . ?
C4 C12 1.38(3) . ?
C4 C5 1.43(4) . ?
C5 C6 1.465(13) . ?
C5 H5A 0.93 . ?
C6 C7 1.41(4) . ?
C6 H6A 0.93 . ?
C7 C11 1.47(4) . ?
C7 C8 1.474(13) . ?
C8 C9 1.30(3) . ?
C8 H8A 0.93 . ?
C9 C10 1.51(3) . ?
C9 H9A 0.93 . ?
C10 H10A 0.93 . ?
C11 C12 1.44(3) . ?
C13 C14 1.44(4) . ?
C13 H13A 0.93 . ?
C14 C15 1.27(4) . ?
C14 H14A 0.93 . ?
C15 C16 1.42(4) . ?
C15 H15A 0.93 . ?
C16 C17 1.39(4) . ?
C16 C24 1.48(3) . ?
C17 C18 1.24(3) . ?
C17 H17A 0.93 . ?
C18 C19 1.44(3) . ?
C18 H18A 0.93 . ?
C19 C20 1.39(3) . ?
C19 C23 1.42(3) . ?
C20 C21 1.30(3) . ?
C20 H20A 0.93 . ?
C21 C22 1.42(3) . ?
C21 H21A 0.93 . ?
C22 H22A 0.93 . ?
C23 C24 1.41(3) . ?
C25 C26 1.39(3) . ?
C25 H25A 0.93 . ?
C26 C27 1.471(13) . ?
C26 H26A 0.93 . ?
C27 C28 1.44(4) . ?
C27 H27A 0.93 . ?
C28 C36 1.40(3) . ?
C28 C29 1.53(4) . ?
C29 C30 1.23(4) . ?
C29 H29A 0.93 . ?
C30 C31 1.41(4) . ?
C30 H30A 0.93 . ?
C31 C32 1.38(4) . ?
C31 C35 1.49(3) . ?
C32 C33 1.41(4) . ?
C32 H32A 0.93 . ?
C33 C34 1.35(3) . ?
C33 H33A 0.93 . ?
C34 H34A 0.93 . ?
C35 C36 1.46(3) . ?
C37 C38 1.42(4) . ?
C37 H37A 0.93 . ?
C38 C39 1.30(4) . ?
C38 H38A 0.93 . ?
C39 C40 1.33(4) . ?
C39 H39A 0.93 . ?
C40 C41 1.38(4) . ?
C40 C48 1.45(3) . ?
C41 C42 1.22(4) . ?
C41 H41A 0.93 . ?
C42 C43 1.483(13) . ?
C42 H42A 0.93 . ?
C43 C44 1.30(4) . ?
C43 C47 1.45(3) . ?
C44 C45 1.483(13) . ?
C44 H44A 0.93 . ?
C45 C46 1.43(4) . ?
C45 H45A 0.93 . ?
C46 H46A 0.93 . ?
C47 C48 1.483(12) . ?
